data_7160684
loop_
_publ_author_name
'Ye, Weijian'
'Chen, Yuqi'
'Liu, Xiangning'
'Huang, Yiran'
'Zhang, Yuanyuan'
'Wan, Xiaobing'

_publ_section_title
;
 Tf<sub>2</sub>O-activated modular assembly of tetrasubstituted alkenes.
;
_journal_issue 36
_journal_name_full 'Organic &amp; biomolecular chemistry'
_journal_page_first 8181
_journal_page_last 8185
_journal_paper_doi 10.1039/d5ob00951k
_journal_volume 23
_journal_year 2025
_chemical_formula_moiety 'C21 H24 Br N O3 S2'
_chemical_formula_sum 'C21 H24 Br N O3 S2'
_chemical_formula_weight 482.43
_space_group_crystal_system monoclinic
_space_group_IT_number 14
_space_group_name_Hall '-P 2yn'
_space_group_name_H-M_alt 'P 1 21/n 1'
_symmetry_Int_Tables_number 14
_atom_sites_solution_primary dual
_audit_block_doi 10.5517/ccdc.csd.cc2mdqnf
_audit_creation_date 2025-02-19
_audit_creation_method
;
Olex2 1.5
(compiled 2024.02.16 svn.r378c4104 for OlexSys, GUI svn.r6928)
;
_audit_update_record
;
2025-02-19 deposited with the CCDC.	2025-08-15 downloaded from the CCDC.
;
_cell_angle_alpha 90
_cell_angle_beta 112.645(18)
_cell_angle_gamma 90
_cell_formula_units_Z 4
_cell_length_a 11.1305(18)
_cell_length_b 17.689(2)
_cell_length_c 12.4682(19)
_cell_measurement_reflns_used 3260
_cell_measurement_temperature 223.15
_cell_measurement_theta_max 23.7340
_cell_measurement_theta_min 2.0700
_cell_volume 2265.6(6)
_computing_molecular_graphics 'Olex2 1.5 (Dolomanov et al., 2009)'
_computing_publication_material 'Olex2 1.5 (Dolomanov et al., 2009)'
_computing_structure_refinement 'olex2.refine 1.5 (Bourhis et al., 2015)'
_computing_structure_solution 'SHELXT 2014/5 (Sheldrick, 2014)'
_diffrn_ambient_temperature 223.15
_diffrn_measured_fraction_theta_full 1.0000
_diffrn_measured_fraction_theta_max 0.8644
_diffrn_measurement_device_type 'multiwire proportional'
_diffrn_radiation_type 'Mo K\a'
_diffrn_radiation_wavelength 0.71073
_diffrn_reflns_av_R_equivalents 0.0613
_diffrn_reflns_av_unetI/netI 0.0964
_diffrn_reflns_Laue_measured_fraction_full 1.0000
_diffrn_reflns_Laue_measured_fraction_max 0.8644
_diffrn_reflns_limit_h_max 15
_diffrn_reflns_limit_h_min -15
_diffrn_reflns_limit_k_max 21
_diffrn_reflns_limit_k_min -25
_diffrn_reflns_limit_l_max 17
_diffrn_reflns_limit_l_min -11
_diffrn_reflns_number 13874
_diffrn_reflns_point_group_measured_fraction_full 1.0000
_diffrn_reflns_point_group_measured_fraction_max 0.8644
_diffrn_reflns_theta_full 25.2417
_diffrn_reflns_theta_max 30.67
_diffrn_reflns_theta_min 2.09
_exptl_absorpt_coefficient_mu 2.019
_exptl_absorpt_correction_T_max 1.00000
_exptl_absorpt_correction_T_min 0.72062
_exptl_absorpt_correction_type multi-scan
_exptl_crystal_colour colourless
_exptl_crystal_density_diffrn 1.414
_exptl_crystal_description block
_exptl_crystal_F_000 992.0
_exptl_crystal_size_max 0.30
_exptl_crystal_size_mid 0.25
_exptl_crystal_size_min 0.20
_refine_diff_density_max 1.2994
_refine_diff_density_min -1.2995
_refine_diff_density_rms 0.2237
_refine_ls_d_res_high 0.6968
_refine_ls_d_res_low 9.7523
_refine_ls_goodness_of_fit_ref 1.0382
_refine_ls_hydrogen_treatment constr
_refine_ls_matrix_type full
_refine_ls_number_constraints 38
_refine_ls_number_parameters 258
_refine_ls_number_reflns 6997
_refine_ls_number_restraints 0
_refine_ls_restrained_S_all 1.0382
_refine_ls_R_factor_all 0.1436
_refine_ls_R_factor_gt 0.0568
_refine_ls_shift/su_max -0.0006
_refine_ls_shift/su_mean 0.0001
_refine_ls_structure_factor_coef Fsqd
_refine_ls_weighting_details 'w=1/[\s^2^(Fo^2^)+(0.0441P)^2^+0.3348P] where P=(Fo^2^+2Fc^2^)/3'
_refine_ls_weighting_scheme calc
_refine_ls_wR_factor_gt 0.1098
_refine_ls_wR_factor_ref 0.1503
_reflns_Friedel_coverage 0.0
_reflns_limit_h_max 9
_reflns_limit_h_min -15
_reflns_limit_k_max 25
_reflns_limit_k_min 0
_reflns_limit_l_max 17
_reflns_limit_l_min -8
_reflns_number_gt 2843
_reflns_number_total 6045
_reflns_threshold_expression I>=2u(I)
_cod_data_source_file d5ob00951k2.cif
_cod_data_source_block g250219b_auto
_cod_depositor_comments 'Adding full bibliography for 7160684--7160685.cif.'
_cod_original_sg_symbol_H-M 'P 21/n'
_cod_database_code 7160684
_olex2_refinement_description
;
1. Fixed Uiso
 At 1.2 times of:
  All C(H) groups, All N(H) groups
 At 1.5 times of:
  All C(H,H,H) groups
2.a Aromatic/amide H refined with riding coordinates:
 C8(H8), C7(H7), C11(H11), C10(H10), C17(H17), C16(H16), C14(H14), C13(H13),
 N1(H1)
2.b Idealised Me refined as rotating group:
 C21(H21a,H21b,H21c), C5(H5a,H5b,H5c), C19(H19a,H19b,H19c), C20(H20a,H20b,
 H20c), C1(H1a,H1b,H1c)
;
_olex2_submission_special_instructions 'No special instructions were received'

loop_
_space_group_symop_id
_space_group_symop_operation_xyz
1 x,y,z
2 -x+1/2,y+1/2,-z+1/2
3 -x,-y,-z
4 x-1/2,-y-1/2,z-1/2

loop_
_atom_site_label
_atom_site_type_symbol
_atom_site_fract_x
_atom_site_fract_y
_atom_site_fract_z
_atom_site_U_iso_or_equiv
_atom_site_adp_type
_atom_site_occupancy
_atom_site_refinement_flags_posn
Br1 Br 0.18320(5) 0.52275(3) 0.26773(4) 0.0910(2) Uani 1.000000 .
S2 S 0.96023(9) 0.76065(5) 0.56237(8) 0.0459(2) Uani 1.000000 .
S1 S 0.52580(11) 0.75882(7) 0.65613(10) 0.0720(4) Uani 1.000000 .
O3 O 0.9435(3) 0.83049(13) 0.5010(2) 0.0591(7) Uani 1.000000 .
O2 O 1.0878(2) 0.73687(14) 0.6363(2) 0.0618(7) Uani 1.000000 .
O1 O 0.8788(3) 0.67696(17) 0.8139(2) 0.0723(8) Uani 1.000000 .
N1 N 0.8809(3) 0.76232(16) 0.6496(2) 0.0465(7) Uani 1.000000 .
C15 C 0.7834(3) 0.57017(18) 0.3053(3) 0.0409(8) Uani 1.000000 .
C12 C 0.8865(3) 0.68838(18) 0.4632(3) 0.0412(8) Uani 1.000000 .
C4 C 0.7494(3) 0.7729(2) 0.6190(3) 0.0456(8) Uani 1.000000 .
C18 C 0.7251(3) 0.50449(19) 0.2202(3) 0.0452(8) Uani 1.000000 .
C14 C 0.8007(4) 0.6414(2) 0.2694(3) 0.0490(9) Uani 1.000000 .
C13 C 0.8501(4) 0.70031(19) 0.3457(3) 0.0505(9) Uani 1.000000 .
C3 C 0.6914(4) 0.7398(2) 0.6860(3) 0.0504(9) Uani 1.000000 .
C6 C 0.4401(4) 0.6894(2) 0.5515(3) 0.0527(9) Uani 1.000000 .
C10 C 0.2316(4) 0.6358(2) 0.4409(3) 0.0586(10) Uani 1.000000 .
C11 C 0.3077(4) 0.6848(2) 0.5248(3) 0.0543(10) Uani 1.000000 .
C17 C 0.8695(4) 0.6174(2) 0.5023(3) 0.0552(10) Uani 1.000000 .
C16 C 0.8183(4) 0.5598(2) 0.4245(3) 0.0549(10) Uani 1.000000 .
C9 C 0.2879(4) 0.5907(2) 0.3843(3) 0.0574(10) Uani 1.000000 .
C2 C 0.7617(5) 0.6891(2) 0.7834(3) 0.0612(11) Uani 1.000000 .
C7 C 0.4949(4) 0.6437(2) 0.4945(4) 0.0691(12) Uani 1.000000 .
C21 C 0.7074(4) 0.5243(2) 0.0966(3) 0.0659(12) Uani 1.000000 .
C8 C 0.4192(4) 0.5940(2) 0.4109(4) 0.0698(12) Uani 1.000000 .
C5 C 0.6790(4) 0.8197(2) 0.5142(3) 0.0686(12) Uani 1.000000 .
C19 C 0.8149(4) 0.4352(2) 0.2575(3) 0.0668(12) Uani 1.000000 .
C20 C 0.5921(4) 0.4847(3) 0.2218(4) 0.0767(13) Uani 1.000000 .
C1 C 0.6892(5) 0.6487(3) 0.8460(4) 0.0948(17) Uani 1.000000 .
H8 H 0.4574(4) 0.5624(2) 0.3722(4) 0.0838(14) Uiso 1.000000 R
H7 H 0.5849(4) 0.6462(2) 0.5125(4) 0.0829(14) Uiso 1.000000 R
H11 H 0.2695(4) 0.7155(2) 0.5645(3) 0.0651(12) Uiso 1.000000 R
H10 H 0.1415(4) 0.6334(2) 0.4223(3) 0.0704(12) Uiso 1.000000 R
H17 H 0.8932(4) 0.6088(2) 0.5823(3) 0.0662(12) Uiso 1.000000 R
H16 H 0.8064(4) 0.5121(2) 0.4521(3) 0.0659(12) Uiso 1.000000 R
H14 H 0.7778(4) 0.6502(2) 0.1896(3) 0.0588(11) Uiso 1.000000 R
H13 H 0.8590(4) 0.74849(19) 0.3178(3) 0.0606(11) Uiso 1.000000 R
H21a H 0.646(2) 0.5659(10) 0.0692(9) 0.0988(17) Uiso 1.000000 GR
H21b H 0.7906(6) 0.5390(15) 0.0948(5) 0.0988(17) Uiso 1.000000 GR
H21c H 0.674(3) 0.4807(5) 0.0469(5) 0.0988(17) Uiso 1.000000 GR
H5a H 0.7262(15) 0.8665(7) 0.5186(12) 0.1030(18) Uiso 1.000000 GR
H5b H 0.673(2) 0.7921(6) 0.4450(4) 0.1030(18) Uiso 1.000000 GR
H5c H 0.5923(10) 0.8311(13) 0.5107(14) 0.1030(18) Uiso 1.000000 GR
H19a H 0.8989(9) 0.4476(5) 0.256(2) 0.1002(18) Uiso 1.000000 GR
H19b H 0.826(2) 0.4206(9) 0.3358(9) 0.1002(18) Uiso 1.000000 GR
H19c H 0.7763(12) 0.3936(5) 0.2047(14) 0.1002(18) Uiso 1.000000 GR
H20a H 0.6029(5) 0.4672(16) 0.2988(8) 0.115(2) Uiso 1.000000 GR
H20b H 0.5368(10) 0.5291(5) 0.202(3) 0.115(2) Uiso 1.000000 GR
H20c H 0.5521(13) 0.4450(12) 0.1656(19) 0.115(2) Uiso 1.000000 GR
H1a H 0.624(2) 0.6157(15) 0.7921(8) 0.142(2) Uiso 1.000000 GR
H1b H 0.7497(7) 0.6189(15) 0.9089(19) 0.142(2) Uiso 1.000000 GR
H1c H 0.647(3) 0.6855(3) 0.877(3) 0.142(2) Uiso 1.000000 GR
H1 H 0.9271(3) 0.75581(16) 0.7232(2) 0.0558(9) Uiso 1.000000 R

loop_
_atom_site_aniso_label
_atom_site_aniso_U_11
_atom_site_aniso_U_22
_atom_site_aniso_U_33
_atom_site_aniso_U_12
_atom_site_aniso_U_13
_atom_site_aniso_U_23
Br1 0.0853(4) 0.0899(4) 0.0865(4) -0.0258(3) 0.0206(3) -0.0145(3)
S2 0.0376(5) 0.0429(5) 0.0621(6) -0.0059(4) 0.0245(5) -0.0038(4)
S1 0.0573(7) 0.0815(8) 0.0963(8) -0.0123(6) 0.0506(7) -0.0336(6)
O3 0.0712(19) 0.0390(14) 0.0807(18) -0.0138(12) 0.0442(15) -0.0010(12)
O2 0.0329(15) 0.0625(17) 0.0827(18) -0.0051(12) 0.0140(13) -0.0124(14)
O1 0.070(2) 0.086(2) 0.0515(16) -0.0111(17) 0.0133(15) 0.0139(14)
N1 0.0365(17) 0.0581(19) 0.0428(16) -0.0061(14) 0.0128(13) -0.0059(13)
C15 0.038(2) 0.0388(19) 0.0462(18) 0.0053(15) 0.0160(16) 0.0060(15)
C12 0.036(2) 0.041(2) 0.050(2) -0.0002(15) 0.0215(16) 0.0015(16)
C4 0.042(2) 0.048(2) 0.050(2) -0.0024(17) 0.0216(18) -0.0085(17)
C18 0.046(2) 0.043(2) 0.046(2) 0.0003(16) 0.0169(17) 0.0004(16)
C14 0.064(3) 0.045(2) 0.0430(19) 0.0077(18) 0.0253(18) 0.0093(17)
C13 0.064(3) 0.0335(19) 0.061(2) -0.0003(17) 0.032(2) 0.0070(17)
C3 0.054(2) 0.055(2) 0.049(2) -0.0065(18) 0.0278(19) -0.0114(18)
C6 0.050(3) 0.054(2) 0.066(2) -0.0029(18) 0.036(2) -0.0034(19)
C10 0.041(2) 0.065(3) 0.071(3) 0.003(2) 0.023(2) 0.015(2)
C11 0.046(2) 0.057(2) 0.071(2) 0.0070(19) 0.035(2) 0.004(2)
C17 0.072(3) 0.046(2) 0.0403(19) -0.0081(19) 0.0143(19) 0.0052(17)
C16 0.073(3) 0.037(2) 0.046(2) -0.0093(18) 0.0135(19) 0.0077(16)
C9 0.060(3) 0.055(2) 0.057(2) -0.014(2) 0.021(2) 0.0019(19)
C2 0.077(3) 0.061(3) 0.054(2) -0.027(2) 0.035(2) -0.016(2)
C7 0.046(3) 0.081(3) 0.090(3) -0.009(2) 0.037(2) -0.025(3)
C21 0.084(3) 0.056(3) 0.055(2) 0.007(2) 0.024(2) 0.0007(19)
C8 0.063(3) 0.074(3) 0.083(3) -0.009(2) 0.040(2) -0.026(2)
C5 0.051(3) 0.082(3) 0.075(3) 0.016(2) 0.027(2) 0.016(2)
C19 0.080(3) 0.049(2) 0.068(3) 0.012(2) 0.024(2) 0.002(2)
C20 0.067(3) 0.086(3) 0.081(3) -0.021(3) 0.033(3) -0.025(2)
C1 0.123(5) 0.092(4) 0.093(3) -0.030(3) 0.068(3) 0.001(3)

loop_
_atom_type_symbol
_atom_type_scat_dispersion_real
_atom_type_scat_dispersion_imag
_atom_type_scat_Cromer_Mann_a1
_atom_type_scat_Cromer_Mann_a2
_atom_type_scat_Cromer_Mann_a3
_atom_type_scat_Cromer_Mann_a4
_atom_type_scat_Cromer_Mann_b1
_atom_type_scat_Cromer_Mann_b2
_atom_type_scat_Cromer_Mann_b3
_atom_type_scat_Cromer_Mann_b4
_atom_type_scat_Cromer_Mann_c
_atom_type_scat_source
_atom_type_scat_dispersion_source
Br -0.38188 2.46625 17.17890 5.23580 5.63770 3.98510 2.17230 16.57960 0.26090 41.43280 2.95570 'International Tables Volume C Table 6.1.1.4 (pp. 500-502)' 'Brennan, Cowan, Rev. Sci. Instrum., 1992, 63, 850'
C 0.00313 0.00162 2.31000 1.02000 1.58860 0.86500 20.84390 10.20750 0.56870 51.65120 0.21560 'International Tables Volume C Table 6.1.1.4 (pp. 500-502)' 'Brennan, Cowan, Rev. Sci. Instrum., 1992, 63, 850'
H 0.00000 0.00000 0.49300 0.32291 0.14019 0.04081 10.51090 26.12570 3.14236 57.79970 0.00304 'International Tables Volume C Table 6.1.1.4 (pp. 500-502)' 'Brennan, Cowan, Rev. Sci. Instrum., 1992, 63, 850'
N 0.00612 0.00332 12.21260 3.13220 2.01250 1.16630 0.00570 9.89330 28.99750 0.58260 -11.52900 'International Tables Volume C Table 6.1.1.4 (pp. 500-502)' 'Brennan, Cowan, Rev. Sci. Instrum., 1992, 63, 850'
O 0.01085 0.00610 3.04850 2.28680 1.54630 0.86700 13.27710 5.70110 0.32390 32.90890 0.25080 'International Tables Volume C Table 6.1.1.4 (pp. 500-502)' 'Brennan, Cowan, Rev. Sci. Instrum., 1992, 63, 850'
S 0.12485 0.12449 6.90530 5.20340 1.43790 1.58630 1.46790 22.21510 0.25360 56.17200 0.86690 'International Tables Volume C Table 6.1.1.4 (pp. 500-502)' 'Brennan, Cowan, Rev. Sci. Instrum., 1992, 63, 850'

loop_
_geom_angle_atom_site_label_1
_geom_angle_atom_site_label_2
_geom_angle_atom_site_label_3
_geom_angle
_geom_angle_site_symmetry_1
_geom_angle_site_symmetry_3
_geom_angle_publ_flag
O2 S2 O3 119.58(16) . . ?
N1 S2 O3 110.29(15) . . ?
N1 S2 O2 103.45(16) . . ?
C12 S2 O3 108.95(16) . . ?
C12 S2 O2 108.71(16) . . ?
C12 S2 N1 104.81(15) . . ?
C6 S1 C3 104.17(17) . . ?
C4 N1 S2 127.2(2) . . ?
H1 N1 S2 116.41(10) . . ?
H1 N1 C4 116.41(18) . . ?
C14 C15 C18 122.9(3) . . ?
C16 C15 C18 120.3(3) . . ?
C16 C15 C14 116.8(3) . . ?
C13 C12 S2 120.4(3) . . ?
C17 C12 S2 120.2(3) . . ?
C17 C12 C13 119.3(3) . . ?
C3 C4 N1 118.4(3) . . ?
C5 C4 N1 117.6(3) . . ?
C5 C4 C3 124.0(3) . . ?
C21 C18 C15 112.4(3) . . ?
C19 C18 C15 110.0(3) . . ?
C19 C18 C21 107.9(3) . . ?
C20 C18 C15 108.5(3) . . ?
C20 C18 C21 108.5(3) . . ?
C20 C18 C19 109.5(3) . . ?
C13 C14 C15 122.6(3) . . ?
H14 C14 C15 118.7(2) . . ?
H14 C14 C13 118.72(19) . . ?
C14 C13 C12 119.7(3) . . ?
H13 C13 C12 120.2(2) . . ?
H13 C13 C14 120.16(19) . . ?
C4 C3 S1 119.3(3) . . ?
C2 C3 S1 118.1(3) . . ?
C2 C3 C4 122.6(4) . . ?
C11 C6 S1 116.0(3) . . ?
C7 C6 S1 124.7(3) . . ?
C7 C6 C11 119.2(4) . . ?
C9 C10 C11 119.5(4) . . ?
H10 C10 C11 120.3(2) . . ?
H10 C10 C9 120.3(2) . . ?
C10 C11 C6 120.6(4) . . ?
H11 C11 C6 119.7(2) . . ?
H11 C11 C10 119.7(2) . . ?
C16 C17 C12 120.0(3) . . ?
H17 C17 C12 120.0(2) . . ?
H17 C17 C16 120.0(2) . . ?
C17 C16 C15 121.7(3) . . ?
H16 C16 C15 119.2(2) . . ?
H16 C16 C17 119.2(2) . . ?
C10 C9 Br1 119.8(3) . . ?
C8 C9 Br1 119.6(3) . . ?
C8 C9 C10 120.6(4) . . ?
C3 C2 O1 121.8(3) . . ?
C1 C2 O1 118.4(4) . . ?
C1 C2 C3 119.8(4) . . ?
C8 C7 C6 120.4(4) . . ?
H7 C7 C6 119.8(2) . . ?
H7 C7 C8 119.8(2) . . ?
H21a C21 C18 109.5 . . ?
H21b C21 C18 109.5 . . ?
H21b C21 H21a 109.5 . . ?
H21c C21 C18 109.5 . . ?
H21c C21 H21a 109.5 . . ?
H21c C21 H21b 109.5 . . ?
C7 C8 C9 119.7(4) . . ?
H8 C8 C9 120.2(2) . . ?
H8 C8 C7 120.2(2) . . ?
H5a C5 C4 109.5 . . ?
H5b C5 C4 109.5 . . ?
H5b C5 H5a 109.5 . . ?
H5c C5 C4 109.5 . . ?
H5c C5 H5a 109.5 . . ?
H5c C5 H5b 109.5 . . ?
H19a C19 C18 109.5 . . ?
H19b C19 C18 109.5 . . ?
H19b C19 H19a 109.5 . . ?
H19c C19 C18 109.5 . . ?
H19c C19 H19a 109.5 . . ?
H19c C19 H19b 109.5 . . ?
H20a C20 C18 109.5 . . ?
H20b C20 C18 109.5 . . ?
H20b C20 H20a 109.5 . . ?
H20c C20 C18 109.5 . . ?
H20c C20 H20a 109.5 . . ?
H20c C20 H20b 109.5 . . ?
H1a C1 C2 109.5 . . ?
H1b C1 C2 109.5 . . ?
H1b C1 H1a 109.5 . . ?
H1c C1 C2 109.5 . . ?
H1c C1 H1a 109.5 . . ?
H1c C1 H1b 109.5 . . ?

loop_
_geom_bond_atom_site_label_1
_geom_bond_atom_site_label_2
_geom_bond_distance
_geom_bond_site_symmetry_2
_geom_bond_publ_flag
Br1 C9 1.900(4) . ?
S2 O3 1.427(2) . ?
S2 O2 1.426(3) . ?
S2 N1 1.644(3) . ?
S2 C12 1.748(3) . ?
S1 C3 1.766(4) . ?
S1 C6 1.778(4) . ?
O1 C2 1.228(5) . ?
N1 C4 1.375(4) . ?
N1 H1 0.8700 . ?
C15 C18 1.538(5) . ?
C15 C14 1.375(4) . ?
C15 C16 1.396(4) . ?
C12 C13 1.377(4) . ?
C12 C17 1.386(5) . ?
C4 C3 1.369(5) . ?
C4 C5 1.490(5) . ?
C18 C21 1.517(5) . ?
C18 C19 1.536(5) . ?
C18 C20 1.530(5) . ?
C14 C13 1.375(5) . ?
C14 H14 0.9400 . ?
C13 H13 0.9400 . ?
C3 C2 1.470(6) . ?
C6 C11 1.383(5) . ?
C6 C7 1.365(5) . ?
C10 C11 1.371(5) . ?
C10 C9 1.366(5) . ?
C10 H10 0.9400 . ?
C11 H11 0.9400 . ?
C17 C16 1.371(5) . ?
C17 H17 0.9400 . ?
C16 H16 0.9400 . ?
C9 C8 1.370(5) . ?
C2 C1 1.501(5) . ?
C7 C8 1.376(5) . ?
C7 H7 0.9400 . ?
C21 H21a 0.9700 . ?
C21 H21b 0.9700 . ?
C21 H21c 0.9700 . ?
C8 H8 0.9400 . ?
C5 H5a 0.9700 . ?
C5 H5b 0.9700 . ?
C5 H5c 0.9700 . ?
C19 H19a 0.9700 . ?
C19 H19b 0.9700 . ?
C19 H19c 0.9700 . ?
C20 H20a 0.9700 . ?
C20 H20b 0.9700 . ?
C20 H20c 0.9700 . ?
C1 H1a 0.9700 . ?
C1 H1b 0.9700 . ?
C1 H1c 0.9700 . ?

loop_
_geom_torsion_atom_site_label_1
_geom_torsion_atom_site_label_2
_geom_torsion_atom_site_label_3
_geom_torsion_atom_site_label_4
_geom_torsion
_geom_torsion_site_symmetry_1
_geom_torsion_site_symmetry_2
_geom_torsion_site_symmetry_3
_geom_torsion_site_symmetry_4
_geom_torsion_publ_flag
Br1 C9 C10 C11 -179.9(3) . . . . ?
Br1 C9 C8 C7 179.3(3) . . . . ?
S2 N1 C4 C3 150.3(3) . . . . ?
S2 N1 C4 C5 -29.5(3) . . . . ?
S2 C12 C13 C14 175.4(3) . . . . ?
S2 C12 C17 C16 -176.4(3) . . . . ?
S1 C3 C4 N1 174.7(2) . . . . ?
S1 C3 C4 C5 -5.4(4) . . . . ?
S1 C3 C2 O1 -175.4(3) . . . . ?
S1 C3 C2 C1 6.5(3) . . . . ?
S1 C6 C11 C10 176.6(3) . . . . ?
S1 C6 C7 C8 -177.0(4) . . . . ?
O1 C2 C3 C4 4.2(4) . . . . ?
N1 C4 C3 C2 -4.8(4) . . . . ?
C15 C14 C13 C12 1.2(4) . . . . ?
C15 C16 C17 C12 0.7(4) . . . . ?
C4 C3 C2 C1 -174.0(4) . . . . ?
C6 C11 C10 C9 0.8(4) . . . . ?
C6 C7 C8 C9 0.4(5) . . . . ?
C10 C9 C8 C7 -0.6(5) . . . . ?
